data_1503581
loop_
_publ_author_name
'Kawasumi, Katsuaki'
'Mochida, Kenji'
'Kajino, Tomonori'
'Segawa, Yasutomo'
'Itami, Kenichiro'

_publ_section_title
;
 Pd(OAc)2/o-chloranil/M(OTf)n: a catalyst for the direct C-H arylation of
 polycyclic aromatic hydrocarbons with boryl-, silyl-, and
 unfunctionalized arenes.
;
_journal_issue 1
_journal_name_full 'Organic letters'
_journal_page_first 418
_journal_page_last 421
_journal_paper_doi 10.1021/ol203235w
_journal_volume 14
_journal_year 2012
_chemical_formula_sum 'C22 H14'
_chemical_formula_weight 278.33
_chemical_name_systematic
; 
 ? 
;
_space_group_IT_number 19
_symmetry_cell_setting orthorhombic
_symmetry_space_group_name_Hall 'P 2ac 2ab'
_symmetry_space_group_name_H-M 'P 21 21 21'
_atom_sites_solution_hydrogens geom
_atom_sites_solution_primary direct
_atom_sites_solution_secondary difmap
_audit_creation_method SHELXL-97
_cell_angle_alpha 90.00
_cell_angle_beta 90.00
_cell_angle_gamma 90.00
_cell_formula_units_Z 8
_cell_length_a 7.521(2)
_cell_length_b 16.456(5)
_cell_length_c 23.063(7)
_cell_measurement_reflns_used 4476
_cell_measurement_temperature 103(2)
_cell_measurement_theta_max 25.3230
_cell_measurement_theta_min 3.0412
_cell_volume 2854.4(14)
_computing_cell_refinement 'RIGAKU CrystalClear'
_computing_data_collection 'RIGAKU CrystalClear'
_computing_data_reduction 'RIGAKU CrystalClear'
_computing_molecular_graphics ORTEP-III
_computing_structure_refinement 'SHELXL-97 (Sheldrick, 1997)'
_computing_structure_solution SIR-97
_diffrn_ambient_temperature 103(2)
_diffrn_measured_fraction_theta_full 0.997
_diffrn_measured_fraction_theta_max 0.997
_diffrn_measurement_device_type
;
Saturn70 CCD (4x4 bin mode) with MicroMax-007
;
_diffrn_radiation_monochromator graphite
_diffrn_radiation_source 'fine-focus sealed tube'
_diffrn_radiation_type MoK\a
_diffrn_radiation_wavelength 0.71070
_diffrn_reflns_av_R_equivalents 0.1296
_diffrn_reflns_av_sigmaI/netI 0.1313
_diffrn_reflns_limit_h_max 8
_diffrn_reflns_limit_h_min -8
_diffrn_reflns_limit_k_max 15
_diffrn_reflns_limit_k_min -19
_diffrn_reflns_limit_l_max 27
_diffrn_reflns_limit_l_min -27
_diffrn_reflns_number 19297
_diffrn_reflns_theta_full 25.00
_diffrn_reflns_theta_max 25.00
_diffrn_reflns_theta_min 3.04
_exptl_absorpt_coefficient_mu 0.073
_exptl_absorpt_correction_T_max 0.9993
_exptl_absorpt_correction_T_min 0.9855
_exptl_absorpt_correction_type multi-scan
_exptl_absorpt_process_details 'Jacobson, R. (1998) Private communication'
_exptl_crystal_colour Colorless
_exptl_crystal_density_diffrn 1.295
_exptl_crystal_density_method 'not measured'
_exptl_crystal_description Chip
_exptl_crystal_F_000 1168
_exptl_crystal_size_max 0.20
_exptl_crystal_size_mid 0.05
_exptl_crystal_size_min 0.01
_refine_diff_density_max 0.310
_refine_diff_density_min -0.314
_refine_diff_density_rms 0.073
_refine_ls_abs_structure_details 'Flack H D (1983), Acta Cryst. A39, 876-881'
_refine_ls_abs_structure_Flack 0(10)
_refine_ls_extinction_method none
_refine_ls_goodness_of_fit_ref 1.074
_refine_ls_hydrogen_treatment constr
_refine_ls_matrix_type full
_refine_ls_number_parameters 397
_refine_ls_number_reflns 5005
_refine_ls_number_restraints 0
_refine_ls_restrained_S_all 1.074
_refine_ls_R_factor_all 0.1377
_refine_ls_R_factor_gt 0.0974
_refine_ls_shift/su_max 0.000
_refine_ls_shift/su_mean 0.000
_refine_ls_structure_factor_coef Fsqd
_refine_ls_weighting_details 'calc w=1/[\s^2^(Fo^2^)+(0.1092P)^2^+0.1211P] where P=(Fo^2^+2Fc^2^)/3'
_refine_ls_weighting_scheme calc
_refine_ls_wR_factor_gt 0.2133
_refine_ls_wR_factor_ref 0.2403
_reflns_number_gt 3398
_reflns_number_total 5005
_reflns_threshold_expression >2sigma(I)
_cod_data_source_file ol203235w_si_001.cif
_cod_data_source_block 3a
_cod_depositor_comments
;
The following automatic conversions were performed:
'_atom_site_symetry_multiplicity' tag replaced with
'_atom_site_symmetry_multiplicity'.

Automatic conversion script
Id: cif_correct_tags 1440 2010-10-19 06:21:57Z saulius 

The following automatic conversions were performed:

'_exptl_absorpt_correction_type' value 'Multi-scan' changed to
'multi-scan' according to
/home/saulius/struct/CIF-dictionaries/cif_core.dic dictionary named
'cif_core.dic' version 2.4.1 from 2010-06-29.

Automatic conversion script
Id: cif_fix_values 1715 2011-07-08 13:25:40Z adriana 
;
_cod_original_cell_volume 2854.6(14)
_cod_original_sg_symbol_H-M P212121
_cod_database_code 1503581

loop_
_symmetry_equiv_pos_as_xyz
'x, y, z'
'-x+1/2, -y, z+1/2'
'x+1/2, -y+1/2, -z'
'-x, y+1/2, -z+1/2'

loop_
_atom_site_label
_atom_site_type_symbol
_atom_site_fract_x
_atom_site_fract_y
_atom_site_fract_z
_atom_site_U_iso_or_equiv
_atom_site_adp_type
_atom_site_occupancy
_atom_site_symmetry_multiplicity
_atom_site_calc_flag
_atom_site_refinement_flags
C1 C 0.8014(8) 0.9045(3) 0.0836(2) 0.0225(13) Uani 1 1 d .
C2 C 0.8839(8) 0.9286(3) 0.0321(2) 0.0270(13) Uani 1 1 d .
H1 H 1.0015 0.9495 0.0340 0.032 Uiso 1 1 calc R
C3 C 0.8013(8) 0.9234(3) -0.0223(3) 0.0287(14) Uani 1 1 d .
H2 H 0.8617 0.9415 -0.0561 0.034 Uiso 1 1 calc R
C4 C 0.6311(8) 0.8918(3) -0.0265(2) 0.0245(13) Uani 1 1 d .
C5 C 0.5034(9) 0.8792(3) -0.0735(3) 0.0313(15) Uani 1 1 d .
C6 C 0.5121(9) 0.8944(3) -0.1322(2) 0.0281(14) Uani 1 1 d .
H3 H 0.6180 0.9157 -0.1487 0.034 Uiso 1 1 calc R
C7 C 0.3660(10) 0.8786(4) -0.1673(3) 0.0366(17) Uani 1 1 d .
H4 H 0.3715 0.8893 -0.2077 0.044 Uiso 1 1 calc R
C8 C 0.2091(9) 0.8464(3) -0.1424(3) 0.0330(15) Uani 1 1 d .
H5 H 0.1096 0.8352 -0.1665 0.040 Uiso 1 1 calc R
C9 C 0.1982(8) 0.8309(3) -0.0827(3) 0.0303(15) Uani 1 1 d .
H6 H 0.0927 0.8091 -0.0662 0.036 Uiso 1 1 calc R
C10 C 0.3443(8) 0.8479(3) -0.0485(2) 0.0268(14) Uani 1 1 d .
C11 C 0.3714(8) 0.8394(3) 0.0155(2) 0.0267(13) Uani 1 1 d .
C12 C 0.2680(8) 0.8162(3) 0.0600(2) 0.0241(13) Uani 1 1 d .
H7 H 0.1520 0.7951 0.0538 0.029 Uiso 1 1 calc R
C13 C 0.3395(8) 0.8244(3) 0.1169(3) 0.0263(14) Uani 1 1 d .
H8 H 0.2666 0.8101 0.1490 0.032 Uiso 1 1 calc R
C14 C 0.5102(7) 0.8522(3) 0.1278(2) 0.0244(13) Uani 1 1 d .
H9 H 0.5518 0.8566 0.1665 0.029 Uiso 1 1 calc R
C15 C 0.6221(8) 0.8740(3) 0.0812(2) 0.0283(14) Uani 1 1 d .
C16 C 0.5459(7) 0.8682(3) 0.0262(2) 0.0254(13) Uani 1 1 d .
C17 C 0.9025(8) 0.9116(3) 0.1395(2) 0.0258(13) Uani 1 1 d .
C18 C 1.0106(8) 0.9789(3) 0.1504(3) 0.0291(14) Uani 1 1 d .
H10 H 1.0122 1.0223 0.1232 0.035 Uiso 1 1 calc R
C19 C 1.1137(8) 0.9844(4) 0.1988(3) 0.0320(15) Uani 1 1 d .
H11 H 1.1913 1.0295 0.2035 0.038 Uiso 1 1 calc R
C20 C 1.1064(9) 0.9245(4) 0.2414(3) 0.0346(15) Uani 1 1 d .
H12 H 1.1732 0.9292 0.2762 0.042 Uiso 1 1 calc R
C21 C 0.9977(9) 0.8574(4) 0.2313(3) 0.0352(15) Uani 1 1 d .
H13 H 0.9906 0.8158 0.2597 0.042 Uiso 1 1 calc R
C22 C 0.9007(8) 0.8501(3) 0.1813(2) 0.0299(14) Uani 1 1 d .
H14 H 0.8315 0.8026 0.1749 0.036 Uiso 1 1 calc R
C23 C 0.3867(8) 1.1281(3) 0.0983(2) 0.0269(13) Uani 1 1 d .
C24 C 0.4670(8) 1.0835(3) 0.0540(2) 0.0281(14) Uani 1 1 d .
H15 H 0.5829 1.0624 0.0604 0.034 Uiso 1 1 calc R
C25 C 0.3844(9) 1.0682(3) 0.0003(2) 0.0308(15) Uani 1 1 d .
H16 H 0.4447 1.0379 -0.0288 0.037 Uiso 1 1 calc R
C26 C 0.2166(8) 1.0974(3) -0.0099(2) 0.0266(14) Uani 1 1 d .
C27 C 0.0865(8) 1.0920(3) -0.0573(2) 0.0235(13) Uani 1 1 d .
C28 C 0.0980(9) 1.0549(3) -0.1109(3) 0.0337(15) Uani 1 1 d .
H17 H 0.2048 1.0293 -0.1231 0.040 Uiso 1 1 calc R
C29 C -0.0533(9) 1.0560(4) -0.1470(3) 0.0362(16) Uani 1 1 d .
H18 H -0.0474 1.0319 -0.1844 0.043 Uiso 1 1 calc R
C30 C -0.2121(9) 1.0922(4) -0.1285(3) 0.0335(15) Uani 1 1 d .
H19 H -0.3140 1.0906 -0.1528 0.040 Uiso 1 1 calc R
C31 C -0.2212(8) 1.1308(3) -0.0741(3) 0.0314(15) Uani 1 1 d .
H20 H -0.3281 1.1564 -0.0619 0.038 Uiso 1 1 calc R
C32 C -0.0732(7) 1.1311(3) -0.0385(2) 0.0224(13) Uani 1 1 d .
C33 C -0.0434(7) 1.1630(3) 0.0201(2) 0.0228(13) Uani 1 1 d .
C34 C -0.1458(8) 1.2049(3) 0.0594(3) 0.0290(15) Uani 1 1 d .
H21 H -0.2616 1.2233 0.0495 0.035 Uiso 1 1 calc R
C35 C -0.0733(8) 1.2198(3) 0.1155(2) 0.0284(14) Uani 1 1 d .
H22 H -0.1451 1.2464 0.1435 0.034 Uiso 1 1 calc R
C36 C 0.0962(8) 1.1972(3) 0.1305(3) 0.0279(14) Uani 1 1 d .
H23 H 0.1392 1.2086 0.1684 0.033 Uiso 1 1 calc R
C37 C 0.2088(8) 1.1566(3) 0.0897(2) 0.0254(13) Uani 1 1 d .
C38 C 0.1321(8) 1.1410(3) 0.0361(2) 0.0264(14) Uani 1 1 d .
C39 C 0.4870(8) 1.1429(3) 0.1531(2) 0.0266(13) Uani 1 1 d .
C40 C 0.4903(8) 1.2204(3) 0.1787(2) 0.0286(14) Uani 1 1 d .
H24 H 0.4227 1.2632 0.1620 0.034 Uiso 1 1 calc R
C41 C 0.5898(8) 1.2351(3) 0.2275(2) 0.0282(14) Uani 1 1 d .
H25 H 0.5903 1.2881 0.2438 0.034 Uiso 1 1 calc R
C42 C 0.6889(8) 1.1749(4) 0.2534(2) 0.0319(15) Uani 1 1 d .
H26 H 0.7564 1.1857 0.2873 0.038 Uiso 1 1 calc R
C43 C 0.6878(9) 1.0978(3) 0.2287(3) 0.0344(16) Uani 1 1 d .
H27 H 0.7560 1.0555 0.2457 0.041 Uiso 1 1 calc R
C44 C 0.5872(8) 1.0823(3) 0.1792(2) 0.0288(14) Uani 1 1 d .
H28 H 0.5873 1.0293 0.1630 0.035 Uiso 1 1 calc R

loop_
_atom_site_aniso_label
_atom_site_aniso_U_11
_atom_site_aniso_U_22
_atom_site_aniso_U_33
_atom_site_aniso_U_23
_atom_site_aniso_U_13
_atom_site_aniso_U_12
C1 0.033(3) 0.015(3) 0.020(3) -0.004(2) 0.004(3) 0.005(3)
C2 0.020(3) 0.025(3) 0.036(4) 0.001(3) 0.002(3) 0.001(3)
C3 0.040(4) 0.017(3) 0.029(3) 0.003(3) 0.018(3) 0.010(3)
C4 0.029(3) 0.018(3) 0.027(3) 0.001(2) -0.002(3) -0.002(2)
C5 0.041(4) 0.017(3) 0.036(4) -0.001(3) 0.006(3) 0.002(3)
C6 0.038(4) 0.028(3) 0.018(3) 0.001(2) 0.007(3) 0.004(3)
C7 0.060(5) 0.026(3) 0.024(3) 0.000(3) -0.005(3) 0.005(3)
C8 0.042(4) 0.012(3) 0.045(4) -0.011(3) -0.009(3) 0.002(3)
C9 0.036(4) 0.012(3) 0.043(4) 0.001(3) 0.002(3) 0.003(3)
C10 0.033(4) 0.014(3) 0.034(3) -0.006(2) -0.002(3) 0.008(3)
C11 0.027(3) 0.021(3) 0.032(3) 0.002(3) 0.000(3) 0.000(3)
C12 0.024(3) 0.016(3) 0.032(3) -0.003(2) 0.003(3) -0.002(2)
C13 0.025(3) 0.019(3) 0.034(3) 0.002(3) 0.002(3) 0.005(2)
C14 0.024(3) 0.020(3) 0.029(3) 0.003(2) 0.004(3) 0.009(2)
C15 0.036(4) 0.013(3) 0.036(3) 0.001(2) 0.004(3) 0.009(3)
C16 0.025(3) 0.023(3) 0.029(3) 0.005(3) 0.000(3) 0.009(2)
C17 0.030(3) 0.020(3) 0.028(3) -0.001(2) 0.002(3) 0.002(3)
C18 0.034(3) 0.015(3) 0.037(4) 0.000(2) -0.001(3) 0.001(3)
C19 0.030(3) 0.028(3) 0.038(4) -0.010(3) 0.003(3) -0.002(3)
C20 0.035(4) 0.042(4) 0.028(3) 0.000(3) 0.008(3) 0.006(3)
C21 0.043(4) 0.028(3) 0.034(4) 0.002(3) -0.012(3) 0.002(3)
C22 0.037(4) 0.022(3) 0.031(3) 0.005(3) 0.005(3) 0.002(3)
C23 0.030(3) 0.020(3) 0.031(3) 0.002(2) 0.001(3) -0.005(3)
C24 0.034(4) 0.016(3) 0.034(3) 0.002(3) 0.001(3) 0.011(3)
C25 0.039(4) 0.017(3) 0.036(4) -0.005(2) 0.012(3) -0.007(3)
C26 0.028(3) 0.018(3) 0.033(3) 0.005(3) 0.004(3) -0.003(3)
C27 0.032(3) 0.019(3) 0.020(3) -0.002(2) 0.003(3) -0.006(3)
C28 0.043(4) 0.017(3) 0.042(4) -0.001(3) 0.015(4) -0.012(3)
C29 0.048(4) 0.028(4) 0.033(4) 0.006(3) -0.008(3) -0.014(3)
C30 0.034(4) 0.029(4) 0.038(4) 0.009(3) -0.015(3) -0.010(3)
C31 0.034(4) 0.021(3) 0.039(4) 0.008(3) -0.001(3) -0.003(3)
C32 0.022(3) 0.016(3) 0.029(3) 0.004(2) 0.006(3) -0.002(2)
C33 0.020(3) 0.019(3) 0.029(3) 0.002(2) 0.007(3) -0.005(2)
C34 0.028(3) 0.020(3) 0.039(4) 0.011(3) 0.004(3) 0.003(3)
C35 0.036(4) 0.020(3) 0.029(3) 0.000(2) 0.002(3) -0.005(3)
C36 0.033(4) 0.020(3) 0.031(3) -0.001(2) -0.004(3) -0.004(3)
C37 0.024(3) 0.022(3) 0.029(3) 0.001(3) 0.009(3) -0.003(3)
C38 0.029(3) 0.015(3) 0.035(3) 0.006(2) 0.003(3) -0.002(3)
C39 0.030(3) 0.018(3) 0.032(3) 0.001(2) 0.000(3) -0.004(3)
C40 0.034(3) 0.013(3) 0.039(4) 0.006(2) 0.004(3) 0.002(3)
C41 0.031(3) 0.022(3) 0.032(3) -0.002(2) -0.004(3) 0.003(3)
C42 0.040(4) 0.034(3) 0.022(3) 0.002(3) -0.010(3) -0.007(3)
C43 0.037(4) 0.023(3) 0.043(4) 0.002(3) -0.007(3) 0.004(3)
C44 0.031(3) 0.024(3) 0.031(3) 0.000(3) -0.004(3) 0.006(3)

loop_
_atom_type_symbol
_atom_type_description
_atom_type_scat_dispersion_real
_atom_type_scat_dispersion_imag
_atom_type_scat_source
C C 0.0033 0.0016 'International Tables Vol C Tables 4.2.6.8 and 6.1.1.4'
H H 0.0000 0.0000 'International Tables Vol C Tables 4.2.6.8 and 6.1.1.4'

loop_
_geom_angle_atom_site_label_1
_geom_angle_atom_site_label_2
_geom_angle_atom_site_label_3
_geom_angle
C2 C1 C15 118.8(5)
C2 C1 C17 118.9(5)
C15 C1 C17 122.3(5)
C1 C2 C3 123.1(5)
C1 C2 H1 118.5
C3 C2 H1 118.5
C4 C3 C2 119.7(5)
C4 C3 H2 120.2
C2 C3 H2 120.2
C3 C4 C16 117.2(5)
C3 C4 C5 135.4(5)
C16 C4 C5 107.3(5)
C6 C5 C10 120.2(6)
C6 C5 C4 132.1(6)
C10 C5 C4 107.6(5)
C5 C6 C7 120.1(6)
C5 C6 H3 120.0
C7 C6 H3 120.0
C6 C7 C8 119.6(5)
C6 C7 H4 120.2
C8 C7 H4 120.2
C9 C8 C7 121.0(6)
C9 C8 H5 119.5
C7 C8 H5 119.5
C10 C9 C8 118.5(6)
C10 C9 H6 120.7
C8 C9 H6 120.7
C9 C10 C5 120.7(5)
C9 C10 C11 130.8(6)
C5 C10 C11 108.6(5)
C12 C11 C16 119.8(5)
C12 C11 C10 134.5(6)
C16 C11 C10 105.5(5)
C11 C12 C13 117.3(5)
C11 C12 H7 121.4
C13 C12 H7 121.4
C14 C13 C12 123.2(5)
C14 C13 H8 118.4
C12 C13 H8 118.4
C13 C14 C15 120.0(5)
C13 C14 H9 120.0
C15 C14 H9 120.0
C16 C15 C14 115.4(6)
C16 C15 C1 116.4(5)
C14 C15 C1 128.2(5)
C15 C16 C11 124.2(5)
C15 C16 C4 124.8(5)
C11 C16 C4 110.9(5)
C22 C17 C18 117.1(5)
C22 C17 C1 122.0(5)
C18 C17 C1 120.8(5)
C19 C18 C17 122.1(5)
C19 C18 H10 118.9
C17 C18 H10 118.9
C18 C19 C20 120.5(6)
C18 C19 H11 119.7
C20 C19 H11 119.7
C19 C20 C21 117.8(6)
C19 C20 H12 121.1
C21 C20 H12 121.1
C22 C21 C20 121.5(6)
C22 C21 H13 119.2
C20 C21 H13 119.2
C21 C22 C17 120.8(6)
C21 C22 H14 119.6
C17 C22 H14 119.6
C24 C23 C37 118.4(5)
C24 C23 C39 119.2(5)
C37 C23 C39 122.5(5)
C23 C24 C25 123.1(6)
C23 C24 H15 118.4
C25 C24 H15 118.4
C26 C25 C24 119.6(6)
C26 C25 H16 120.2
C24 C25 H16 120.2
C25 C26 C38 117.4(5)
C25 C26 C27 135.9(6)
C38 C26 C27 106.6(5)
C28 C27 C32 121.5(5)
C28 C27 C26 130.6(6)
C32 C27 C26 107.8(5)
C27 C28 C29 118.1(6)
C27 C28 H17 120.9
C29 C28 H17 120.9
C30 C29 C28 121.0(6)
C30 C29 H18 119.5
C28 C29 H18 119.5
C29 C30 C31 120.3(6)
C29 C30 H19 119.9
C31 C30 H19 119.9
C32 C31 C30 119.4(6)
C32 C31 H20 120.3
C30 C31 H20 120.3
C31 C32 C27 119.6(5)
C31 C32 C33 132.1(5)
C27 C32 C33 108.2(5)
C34 C33 C38 118.6(5)
C34 C33 C32 134.5(5)
C38 C33 C32 106.9(5)
C33 C34 C35 118.1(5)
C33 C34 H21 121.0
C35 C34 H21 121.0
C36 C35 C34 122.5(6)
C36 C35 H22 118.7
C34 C35 H22 118.7
C35 C36 C37 120.7(6)
C35 C36 H23 119.7
C37 C36 H23 119.7
C38 C37 C23 116.9(5)
C38 C37 C36 115.2(5)
C23 C37 C36 127.9(5)
C37 C38 C33 124.8(5)
C37 C38 C26 124.6(5)
C33 C38 C26 110.5(5)
C44 C39 C40 117.4(5)
C44 C39 C23 121.7(5)
C40 C39 C23 120.9(5)
C41 C40 C39 120.9(5)
C41 C40 H24 119.5
C39 C40 H24 119.5
C40 C41 C42 121.6(5)
C40 C41 H25 119.2
C42 C41 H25 119.2
C41 C42 C43 118.5(5)
C41 C42 H26 120.8
C43 C42 H26 120.8
C42 C43 C44 120.3(6)
C42 C43 H27 119.8
C44 C43 H27 119.8
C39 C44 C43 121.3(6)
C39 C44 H28 119.3
C43 C44 H28 119.3

loop_
_geom_bond_atom_site_label_1
_geom_bond_atom_site_label_2
_geom_bond_distance
C1 C2 1.399(8)
C1 C15 1.440(8)
C1 C17 1.501(8)
C2 C3 1.402(8)
C2 H1 0.9500
C3 C4 1.385(8)
C3 H2 0.9500
C4 C16 1.428(8)
C4 C5 1.463(8)
C5 C6 1.379(8)
C5 C10 1.425(8)
C6 C7 1.389(8)
C6 H3 0.9500
C7 C8 1.415(9)
C7 H4 0.9500
C8 C9 1.403(8)
C8 H5 0.9500
C9 C10 1.382(8)
C9 H6 0.9500
C10 C11 1.495(8)
C11 C12 1.344(8)
C11 C16 1.417(8)
C12 C13 1.425(8)
C12 H7 0.9500
C13 C14 1.385(8)
C13 H8 0.9500
C14 C15 1.411(8)
C14 H9 0.9500
C15 C16 1.395(8)
C17 C22 1.397(7)
C17 C18 1.397(7)
C18 C19 1.362(8)
C18 H10 0.9500
C19 C20 1.393(8)
C19 H11 0.9500
C20 C21 1.394(8)
C20 H12 0.9500
C21 C22 1.370(8)
C21 H13 0.9500
C22 H14 0.9500
C23 C24 1.395(7)
C23 C37 1.431(8)
C23 C39 1.492(8)
C24 C25 1.409(8)
C24 H15 0.9500
C25 C26 1.370(8)
C25 H16 0.9500
C26 C38 1.428(8)
C26 C27 1.471(8)
C27 C28 1.381(7)
C27 C32 1.430(8)
C28 C29 1.409(9)
C28 H17 0.9500
C29 C30 1.400(9)
C29 H18 0.9500
C30 C31 1.409(8)
C30 H19 0.9500
C31 C32 1.383(8)
C31 H20 0.9500
C32 C33 1.467(7)
C33 C34 1.375(7)
C33 C38 1.417(8)
C34 C35 1.425(8)
C34 H21 0.9500
C35 C36 1.373(8)
C35 H22 0.9500
C36 C37 1.432(8)
C36 H23 0.9500
C37 C38 1.389(8)
C39 C44 1.387(8)
C39 C40 1.405(7)
C40 C41 1.373(8)
C40 H24 0.9500
C41 C42 1.376(8)
C41 H25 0.9500
C42 C43 1.390(8)
C42 H26 0.9500
C43 C44 1.393(8)
C43 H27 0.9500
C44 H28 0.9500

loop_
_geom_torsion_atom_site_label_1
_geom_torsion_atom_site_label_2
_geom_torsion_atom_site_label_3
_geom_torsion_atom_site_label_4
_geom_torsion
C15 C1 C2 C3 -1.0(8)
C17 C1 C2 C3 179.2(5)
C1 C2 C3 C4 -1.2(8)
C2 C3 C4 C16 1.9(8)
C2 C3 C4 C5 177.8(6)
C3 C4 C5 C6 1.1(11)
C16 C4 C5 C6 177.3(6)
C3 C4 C5 C10 -176.4(6)
C16 C4 C5 C10 -0.3(6)
C10 C5 C6 C7 -0.6(8)
C4 C5 C6 C7 -177.9(6)
C5 C6 C7 C8 -0.3(9)
C6 C7 C8 C9 0.5(8)
C7 C8 C9 C10 0.2(8)
C8 C9 C10 C5 -1.1(8)
C8 C9 C10 C11 178.8(5)
C6 C5 C10 C9 1.3(8)
C4 C5 C10 C9 179.2(5)
C6 C5 C10 C11 -178.6(5)
C4 C5 C10 C11 -0.7(6)
C9 C10 C11 C12 -2.5(11)
C5 C10 C11 C12 177.5(6)
C9 C10 C11 C16 -178.5(5)
C5 C10 C11 C16 1.4(6)
C16 C11 C12 C13 2.0(8)
C10 C11 C12 C13 -173.6(6)
C11 C12 C13 C14 -2.3(8)
C12 C13 C14 C15 0.0(8)
C13 C14 C15 C16 2.3(7)
C13 C14 C15 C1 179.5(5)
C2 C1 C15 C16 2.3(7)
C17 C1 C15 C16 -178.0(5)
C2 C1 C15 C14 -174.9(5)
C17 C1 C15 C14 4.8(8)
C14 C15 C16 C11 -2.6(8)
C1 C15 C16 C11 179.9(5)
C14 C15 C16 C4 176.0(5)
C1 C15 C16 C4 -1.6(8)
C12 C11 C16 C15 0.4(8)
C10 C11 C16 C15 177.1(5)
C12 C11 C16 C4 -178.4(5)
C10 C11 C16 C4 -1.6(6)
C3 C4 C16 C15 -0.6(8)
C5 C4 C16 C15 -177.5(5)
C3 C4 C16 C11 178.2(5)
C5 C4 C16 C11 1.2(6)
C2 C1 C17 C22 -136.6(6)
C15 C1 C17 C22 43.6(8)
C2 C1 C17 C18 39.9(8)
C15 C1 C17 C18 -139.8(5)
C22 C17 C18 C19 1.5(9)
C1 C17 C18 C19 -175.2(5)
C17 C18 C19 C20 -4.1(9)
C18 C19 C20 C21 3.3(9)
C19 C20 C21 C22 0.0(10)
C20 C21 C22 C17 -2.5(10)
C18 C17 C22 C21 1.8(9)
C1 C17 C22 C21 178.4(6)
C37 C23 C24 C25 2.9(8)
C39 C23 C24 C25 -178.3(5)
C23 C24 C25 C26 -0.6(8)
C24 C25 C26 C38 -1.3(8)
C24 C25 C26 C27 -176.9(6)
C25 C26 C27 C28 -2.4(11)
C38 C26 C27 C28 -178.3(5)
C25 C26 C27 C32 175.0(6)
C38 C26 C27 C32 -1.0(6)
C32 C27 C28 C29 -0.3(8)
C26 C27 C28 C29 176.8(5)
C27 C28 C29 C30 -1.4(8)
C28 C29 C30 C31 2.3(8)
C29 C30 C31 C32 -1.4(8)
C30 C31 C32 C27 -0.2(8)
C30 C31 C32 C33 -177.6(5)
C28 C27 C32 C31 1.1(8)
C26 C27 C32 C31 -176.5(5)
C28 C27 C32 C33 179.0(5)
C26 C27 C32 C33 1.4(6)
C31 C32 C33 C34 -2.1(10)
C27 C32 C33 C34 -179.7(6)
C31 C32 C33 C38 176.3(6)
C27 C32 C33 C38 -1.3(6)
C38 C33 C34 C35 -3.6(8)
C32 C33 C34 C35 174.7(5)
C33 C34 C35 C36 2.9(8)
C34 C35 C36 C37 -0.3(8)
C24 C23 C37 C38 -3.2(8)
C39 C23 C37 C38 178.1(5)
C24 C23 C37 C36 174.4(5)
C39 C23 C37 C36 -4.3(9)
C35 C36 C37 C38 -1.4(8)
C35 C36 C37 C23 -179.1(5)
C23 C37 C38 C33 178.6(5)
C36 C37 C38 C33 0.7(8)
C23 C37 C38 C26 1.5(8)
C36 C37 C38 C26 -176.5(5)
C34 C33 C38 C37 1.9(8)
C32 C33 C38 C37 -176.8(5)
C34 C33 C38 C26 179.4(5)
C32 C33 C38 C26 0.7(6)
C25 C26 C38 C37 0.8(8)
C27 C26 C38 C37 177.6(5)
C25 C26 C38 C33 -176.7(5)
C27 C26 C38 C33 0.2(6)
C24 C23 C39 C44 -42.1(8)
C37 C23 C39 C44 136.6(6)
C24 C23 C39 C40 134.7(6)
C37 C23 C39 C40 -46.6(8)
C44 C39 C40 C41 0.3(9)
C23 C39 C40 C41 -176.7(5)
C39 C40 C41 C42 -0.4(9)
C40 C41 C42 C43 0.5(9)
C41 C42 C43 C44 -0.5(9)
C40 C39 C44 C43 -0.3(9)
C23 C39 C44 C43 176.6(6)
C42 C43 C44 C39 0.4(9)

loop_
_cod_related_entry_id
_cod_related_entry_database
_cod_related_entry_code
1 ChemSpider 14843846
